data_4315963
loop_
_publ_author_name
'Marta Guron'
'Xiaolan Wei'
'Patrick J. Carroll'
'Larry G. Sneddon'

_publ_section_title
;
 Ruthenium-Catalyzed Metathesis Reactions of ortho- and
 meta-Dialkenyl-Carboranes: Efficient Ring-Closing and Acyclic Diene
 Polymerization Reactions
;
_journal_name_full 'Inorganic Chemistry'
_journal_page_first 6139
_journal_page_last 6147
_journal_paper_doi 10.1021/ic100801y
_journal_volume 49
_journal_year 2010
_chemical_formula_sum 'C8 H24 B10 Si2'
_chemical_formula_weight 284.55
_space_group_IT_number 62
_symmetry_cell_setting orthorhombic
_symmetry_Int_Tables_number 62
_symmetry_space_group_name_Hall '-P 2ac 2n'
_symmetry_space_group_name_H-M 'P n m a'
_atom_sites_solution_hydrogens geom
_atom_sites_solution_primary direct
_audit_creation_method SHELXL-97
_cell_angle_alpha 90.00
_cell_angle_beta 90.00
_cell_angle_gamma 90.00
_cell_formula_units_Z 4
_cell_length_a 9.5811(9)
_cell_length_b 15.0297(15)
_cell_length_c 12.0455(12)
_cell_measurement_temperature 143(1)
_cell_volume 1734.6(3)
_computing_data_collection 'CrystalClear (Rigaku, 1999)'
_computing_data_reduction 'CrystalClear (Rigaku, 1999)'
_computing_structure_refinement 'SHELXL-97 (Sheldrick, 1997)'
_computing_structure_solution 'SIR97 (Altomare, 1999)'
_diffrn_ambient_temperature 143(1)
_diffrn_measured_fraction_theta_full 0.996
_diffrn_measured_fraction_theta_max 0.996
_diffrn_measurement_device 'CCD Area Detector'
_diffrn_measurement_device_type 'Rigaku Mercury'
_diffrn_measurement_method 'phi and omega rotations'
_diffrn_radiation_monochromator graphite
_diffrn_radiation_source 'rotating anode'
_diffrn_radiation_type MoK\a
_diffrn_radiation_wavelength 0.71073
_diffrn_reflns_av_R_equivalents 0.0188
_diffrn_reflns_av_sigmaI/netI 0.0129
_diffrn_reflns_limit_h_max 11
_diffrn_reflns_limit_h_min -10
_diffrn_reflns_limit_k_max 17
_diffrn_reflns_limit_k_min -17
_diffrn_reflns_limit_l_max 14
_diffrn_reflns_limit_l_min -12
_diffrn_reflns_number 9505
_diffrn_reflns_theta_full 25.02
_diffrn_reflns_theta_max 25.02
_diffrn_reflns_theta_min 2.71
_exptl_absorpt_coefficient_mu 0.183
_exptl_absorpt_correction_T_max 1.0000
_exptl_absorpt_correction_T_min 0.8697
_exptl_absorpt_correction_type multi-scan
_exptl_absorpt_process_details
;  Shape and scale corrections using equivalent reflections.
   Shape function based on spherical harmonics.
   Highest even and odd order for spherical harmonics:  4  and  3
   Laue group:  mmm
   Friedel opposites are equivalent.
;
_exptl_crystal_density_diffrn 1.090
_exptl_crystal_density_method 'not measured'
_exptl_crystal_F_000 600
_exptl_crystal_size_max 0.38
_exptl_crystal_size_mid 0.36
_exptl_crystal_size_min 0.01
_refine_diff_density_max 0.215
_refine_diff_density_min -0.250
_refine_diff_density_rms 0.040
_refine_ls_extinction_method none
_refine_ls_goodness_of_fit_ref 1.026
_refine_ls_hydrogen_treatment refall
_refine_ls_matrix_type full
_refine_ls_number_parameters 150
_refine_ls_number_reflns 1589
_refine_ls_number_restraints 0
_refine_ls_restrained_S_all 1.026
_refine_ls_R_factor_all 0.0388
_refine_ls_R_factor_gt 0.0351
_refine_ls_shift/su_max 0.004
_refine_ls_shift/su_mean 0.000
_refine_ls_structure_factor_coef Fsqd
_refine_ls_weighting_details 'calc w=1/[\s^2^(Fo^2^)+(0.0584P)^2^+0.6828P] where P=(Fo^2^+2Fc^2^)/3'
_refine_ls_weighting_scheme calc
_refine_ls_wR_factor_gt 0.0937
_refine_ls_wR_factor_ref 0.0986
_reflns_number_gt 1426
_reflns_number_total 1589
_reflns_threshold_expression >2sigma(I)
_cod_data_source_file ic100801y_si_002_4.cif
_cod_data_source_block UP3307
_cod_depositor_comments
;
The following automatic conversions were performed:

data name '_atom_site_symetry_multiplicity' was replaced with
'_atom_site_symmetry_multiplicity' as specified in the replacement
file 'data/replacement-values/replacement_tags.lst'.

Automatic conversion script
Id: cif_correct_tags 9268 2022-04-12 08:56:07Z antanas 
;
_cod_original_sg_symbol_H-M 'P n m a '
_cod_database_code 4315963

loop_
_symmetry_equiv_pos_as_xyz
'x, y, z'
'-x+1/2, y+1/2, z+1/2'
'x, -y+1/2, z'
'-x+1/2, -y, z+1/2'
'-x, -y, -z'
'x-1/2, -y-1/2, -z-1/2'
'-x, y-1/2, -z'
'x-1/2, y, -z-1/2'

loop_
_atom_site_label
_atom_site_type_symbol
_atom_site_fract_x
_atom_site_fract_y
_atom_site_fract_z
_atom_site_U_iso_or_equiv
_atom_site_adp_type
_atom_site_occupancy
_atom_site_symmetry_multiplicity
_atom_site_calc_flag
_atom_site_refinement_flags
_atom_site_disorder_assembly
_atom_site_disorder_group
C1 C 0.37447(14) 0.80628(9) 0.49295(12) 0.0257(3) Uani 1 1 d . . .
B3 B 0.4575(3) 0.7500 0.3873(2) 0.0324(6) Uani 1 2 d S . .
B4 B 0.5338(2) 0.84535(13) 0.45063(16) 0.0368(4) Uani 1 1 d . . .
B5 B 0.48627(18) 0.84524(12) 0.59291(16) 0.0350(4) Uani 1 1 d . . .
B6 B 0.3809(3) 0.7500 0.6168(2) 0.0291(5) Uani 1 2 d S . .
B8 B 0.6375(3) 0.7500 0.4247(3) 0.0440(7) Uani 1 2 d S . .
B9 B 0.6546(2) 0.80894(13) 0.5523(2) 0.0449(5) Uani 1 1 d . . .
B10 B 0.5590(3) 0.7500 0.6569(3) 0.0423(7) Uani 1 2 d S . .
Si13 Si 0.20830(4) 0.87172(3) 0.45978(3) 0.02782(19) Uani 1 1 d . . .
C14 C 0.06132(17) 0.79436(11) 0.43496(14) 0.0385(4) Uani 1 1 d . . .
C15 C 0.1658(2) 0.94322(13) 0.58084(16) 0.0429(4) Uani 1 1 d . . .
C16 C 0.2385(2) 0.93938(13) 0.33315(15) 0.0436(4) Uani 1 1 d . . .
H3 H 0.409(3) 0.7500 0.305(2) 0.048(7) Uiso 1 2 d S . .
H4 H 0.5354(18) 0.9078(12) 0.4047(14) 0.039(5) Uiso 1 1 d . . .
H5 H 0.4589(18) 0.9075(11) 0.6347(14) 0.040(5) Uiso 1 1 d . . .
H6 H 0.290(2) 0.7500 0.6702(19) 0.029(6) Uiso 1 2 d S . .
H8 H 0.719(3) 0.7500 0.358(2) 0.052(8) Uiso 1 2 d S . .
H9 H 0.745(2) 0.8437(15) 0.5726(18) 0.061(6) Uiso 1 1 d . . .
H10 H 0.582(3) 0.7500 0.746(2) 0.056(8) Uiso 1 2 d S . .
H14 H -0.027(2) 0.8227(13) 0.4189(16) 0.056(6) Uiso 1 1 d . . .
H15A H 0.077(3) 0.9691(16) 0.5690(19) 0.083(8) Uiso 1 1 d . . .
H15B H 0.236(3) 0.9894(18) 0.591(2) 0.079(8) Uiso 1 1 d . . .
H15C H 0.170(2) 0.9088(15) 0.6441(19) 0.057(6) Uiso 1 1 d . . .
H16A H 0.268(2) 0.9016(15) 0.2736(19) 0.060(6) Uiso 1 1 d . . .
H16B H 0.308(2) 0.9834(15) 0.3465(18) 0.063(6) Uiso 1 1 d . . .
H16C H 0.151(2) 0.9656(14) 0.3123(18) 0.066(6) Uiso 1 1 d . . .

loop_
_atom_site_aniso_label
_atom_site_aniso_U_11
_atom_site_aniso_U_22
_atom_site_aniso_U_33
_atom_site_aniso_U_23
_atom_site_aniso_U_13
_atom_site_aniso_U_12
C1 0.0290(7) 0.0201(7) 0.0281(8) 0.0001(6) 0.0030(6) -0.0003(5)
B3 0.0381(13) 0.0256(12) 0.0335(13) 0.000 0.0126(11) 0.000
B4 0.0322(9) 0.0276(9) 0.0507(12) 0.0017(8) 0.0099(8) -0.0043(7)
B5 0.0304(9) 0.0310(9) 0.0436(11) -0.0055(8) -0.0052(7) -0.0016(7)
B6 0.0298(12) 0.0323(13) 0.0253(12) 0.000 -0.0033(9) 0.000
B8 0.0330(14) 0.0357(14) 0.0632(19) 0.000 0.0142(13) 0.000
B9 0.0261(9) 0.0349(11) 0.0737(15) -0.0023(9) -0.0011(9) -0.0046(8)
B10 0.0326(13) 0.0441(15) 0.0503(17) 0.000 -0.0123(12) 0.000
Si13 0.0324(3) 0.0252(3) 0.0259(3) -0.00088(15) -0.00157(16) 0.00348(15)
C14 0.0303(8) 0.0406(8) 0.0446(9) 0.0005(7) -0.0055(7) 0.0035(7)
C15 0.0485(11) 0.0397(10) 0.0405(10) -0.0080(8) -0.0020(8) 0.0170(9)
C16 0.0574(11) 0.0373(10) 0.0361(10) 0.0079(8) -0.0028(8) 0.0032(9)

loop_
_atom_type_symbol
_atom_type_description
_atom_type_scat_dispersion_real
_atom_type_scat_dispersion_imag
_atom_type_scat_source
C C 0.0033 0.0016 'International Tables Vol C Tables 4.2.6.8 and 6.1.1.4'
H H 0.0000 0.0000 'International Tables Vol C Tables 4.2.6.8 and 6.1.1.4'
B B 0.0013 0.0007 'International Tables Vol C Tables 4.2.6.8 and 6.1.1.4'
Si Si 0.0817 0.0704 'International Tables Vol C Tables 4.2.6.8 and 6.1.1.4'

loop_
_geom_angle_atom_site_label_1
_geom_angle_atom_site_label_2
_geom_angle_atom_site_label_3
_geom_angle
_geom_angle_site_symmetry_1
_geom_angle_site_symmetry_3
_geom_angle_publ_flag
C1 C1 B4 110.04(8) 3_565 . ?
C1 C1 B5 109.97(8) 3_565 . ?
B4 C1 B5 62.30(11) . . ?
C1 C1 B6 60.47(6) 3_565 . ?
B4 C1 B6 113.30(13) . . ?
B5 C1 B6 62.31(10) . . ?
C1 C1 B3 60.59(6) 3_565 . ?
B4 C1 B3 62.42(10) . . ?
B5 C1 B3 113.45(14) . . ?
B6 C1 B3 112.55(11) . . ?
C1 C1 Si13 120.93(4) 3_565 . ?
B4 C1 Si13 120.21(10) . . ?
B5 C1 Si13 119.40(10) . . ?
B6 C1 Si13 117.69(11) . . ?
B3 C1 Si13 118.84(12) . . ?
C1 B3 C1 58.82(12) . 3_565 ?
C1 B3 B4 58.54(9) . . ?
C1 B3 B4 105.58(15) 3_565 . ?
C1 B3 B4 105.58(15) . 3_565 ?
C1 B3 B4 58.54(9) 3_565 3_565 ?
B4 B3 B4 107.19(19) . 3_565 ?
C1 B3 B8 105.09(17) . . ?
C1 B3 B8 105.09(17) 3_565 . ?
B4 B3 B8 59.62(11) . . ?
B4 B3 B8 59.62(11) 3_565 . ?
C1 B3 H3 118.3(12) . . ?
C1 B3 H3 118.3(12) 3_565 . ?
B4 B3 H3 124.2(3) . . ?
B4 B3 H3 124.2(3) 3_565 . ?
B8 B3 H3 129.7(14) . . ?
C1 B4 B8 105.95(13) . . ?
C1 B4 B5 58.88(9) . . ?
B8 B4 B5 108.30(16) . . ?
C1 B4 B9 105.71(13) . . ?
B8 B4 B9 60.39(14) . . ?
B5 B4 B9 59.98(11) . . ?
C1 B4 B3 59.04(11) . . ?
B8 B4 B3 60.23(13) . . ?
B5 B4 B3 107.91(14) . . ?
B9 B4 B3 108.41(14) . . ?
C1 B4 H4 117.3(9) . . ?
B8 B4 H4 126.8(9) . . ?
B5 B4 H4 119.7(9) . . ?
B9 B4 H4 127.5(9) . . ?
B3 B4 H4 118.8(9) . . ?
C1 B5 B10 106.00(13) . . ?
C1 B5 B9 105.65(13) . . ?
B10 B5 B9 60.83(13) . . ?
C1 B5 B4 58.82(10) . . ?
B10 B5 B4 108.70(15) . . ?
B9 B5 B4 59.96(11) . . ?
C1 B5 B6 58.89(10) . . ?
B10 B5 B6 60.04(12) . . ?
B9 B5 B6 108.32(13) . . ?
B4 B5 B6 107.68(14) . . ?
C1 B5 H5 117.7(9) . . ?
B10 B5 H5 125.9(9) . . ?
B9 B5 H5 127.5(9) . . ?
B4 B5 H5 120.3(9) . . ?
B6 B5 H5 118.6(9) . . ?
C1 B6 C1 59.06(12) 3_565 . ?
C1 B6 B10 105.73(15) 3_565 . ?
C1 B6 B10 105.73(15) . . ?
C1 B6 B5 106.07(15) 3_565 . ?
C1 B6 B5 58.80(9) . . ?
B10 B6 B5 59.80(10) . . ?
C1 B6 B5 58.80(9) 3_565 3_565 ?
C1 B6 B5 106.07(15) . 3_565 ?
B10 B6 B5 59.80(10) . 3_565 ?
B5 B6 B5 107.49(17) . 3_565 ?
C1 B6 H6 119.1(10) 3_565 . ?
C1 B6 H6 119.1(10) . . ?
B10 B6 H6 127.9(12) . . ?
B5 B6 H6 123.7(3) . . ?
B5 B6 H6 123.7(3) 3_565 . ?
B4 B8 B4 108.01(18) 3_565 . ?
B4 B8 B3 60.15(11) 3_565 . ?
B4 B8 B3 60.15(11) . . ?
B4 B8 B9 107.56(18) 3_565 . ?
B4 B8 B9 59.81(11) . . ?
B3 B8 B9 107.89(16) . . ?
B4 B8 B9 59.81(11) 3_565 3_565 ?
B4 B8 B9 107.56(18) . 3_565 ?
B3 B8 B9 107.89(16) . 3_565 ?
B9 B8 B9 59.62(17) . 3_565 ?
B4 B8 H8 121.2(5) 3_565 . ?
B4 B8 H8 121.2(5) . . ?
B3 B8 H8 119.7(15) . . ?
B9 B8 H8 123.6(12) . . ?
B9 B8 H8 123.6(12) 3_565 . ?
B5 B9 B9 107.93(9) . 3_565 ?
B5 B9 B4 60.06(11) . . ?
B9 B9 B4 107.99(9) 3_565 . ?
B5 B9 B8 107.89(15) . . ?
B9 B9 B8 60.19(9) 3_565 . ?
B4 B9 B8 59.80(12) . . ?
B5 B9 B10 59.49(11) . . ?
B9 B9 B10 60.38(8) 3_565 . ?
B4 B9 B10 107.72(14) . . ?
B8 B9 B10 108.27(14) . . ?
B5 B9 H9 122.6(13) . . ?
B9 B9 H9 120.1(12) 3_565 . ?
B4 B9 H9 123.5(13) . . ?
B8 B9 H9 121.9(13) . . ?
B10 B9 H9 120.6(13) . . ?
B5 B10 B5 108.07(19) 3_565 . ?
B5 B10 B6 60.17(10) 3_565 . ?
B5 B10 B6 60.17(10) . . ?
B5 B10 B9 107.17(18) 3_565 . ?
B5 B10 B9 59.68(11) . . ?
B6 B10 B9 107.51(17) . . ?
B5 B10 B9 59.68(11) 3_565 3_565 ?
B5 B10 B9 107.17(18) . 3_565 ?
B6 B10 B9 107.51(17) . 3_565 ?
B9 B10 B9 59.24(17) . 3_565 ?
B5 B10 H10 120.3(6) 3_565 . ?
B5 B10 H10 120.3(5) . . ?
B6 B10 H10 117.2(16) . . ?
B9 B10 H10 126.0(12) . . ?
B9 B10 H10 126.0(12) 3_565 . ?
C14 Si13 C16 109.27(9) . . ?
C14 Si13 C15 108.89(9) . . ?
C16 Si13 C15 111.25(9) . . ?
C14 Si13 C1 110.12(7) . . ?
C16 Si13 C1 108.89(8) . . ?
C15 Si13 C1 108.41(8) . . ?
C14 C14 Si13 128.92(5) 3_565 . ?
C14 C14 H14 116.2(12) 3_565 . ?
Si13 C14 H14 114.8(12) . . ?
Si13 C15 H15A 108.5(15) . . ?
Si13 C15 H15B 111.1(15) . . ?
H15A C15 H15B 110(2) . . ?
Si13 C15 H15C 108.4(13) . . ?
H15A C15 H15C 113(2) . . ?
H15B C15 H15C 106(2) . . ?
Si13 C16 H16A 109.7(13) . . ?
Si13 C16 H16B 110.5(13) . . ?
H16A C16 H16B 109.3(18) . . ?
Si13 C16 H16C 107.8(13) . . ?
H16A C16 H16C 108.0(18) . . ?
H16B C16 H16C 111.5(18) . . ?

loop_
_geom_bond_atom_site_label_1
_geom_bond_atom_site_label_2
_geom_bond_distance
_geom_bond_site_symmetry_2
_geom_bond_publ_flag
C1 C1 1.692(3) 3_565 ?
C1 B4 1.714(2) . ?
C1 B5 1.715(2) . ?
C1 B6 1.716(2) . ?
C1 B3 1.723(2) . ?
C1 Si13 1.9135(14) . ?
B3 C1 1.723(2) 3_565 ?
B3 B4 1.781(3) . ?
B3 B4 1.781(3) 3_565 ?
B3 B8 1.782(4) . ?
B3 H3 1.10(3) . ?
B4 B8 1.771(2) . ?
B4 B5 1.773(3) . ?
B4 B9 1.772(3) . ?
B4 H4 1.089(17) . ?
B5 B10 1.768(2) . ?
B5 B9 1.772(3) . ?
B5 B6 1.775(2) . ?
B5 H5 1.094(17) . ?
B6 C1 1.716(2) 3_565 ?
B6 B10 1.773(4) . ?
B6 B5 1.775(2) 3_565 ?
B6 H6 1.09(2) . ?
B8 B4 1.771(2) 3_565 ?
B8 B9 1.782(4) . ?
B8 B9 1.782(4) 3_565 ?
B8 H8 1.12(3) . ?
B9 B9 1.772(4) 3_565 ?
B9 B10 1.792(3) . ?
B9 H9 1.04(2) . ?
B10 B5 1.768(2) 3_565 ?
B10 B9 1.792(3) 3_565 ?
B10 H10 1.10(3) . ?
Si13 C14 1.8505(17) . ?
Si13 C16 1.8559(18) . ?
Si13 C15 1.8566(18) . ?
C14 C14 1.333(3) 3_565 ?
C14 H14 0.97(2) . ?
C15 H15A 0.94(3) . ?
C15 H15B 0.97(3) . ?
C15 H15C 0.92(2) . ?
C16 H16A 0.96(2) . ?
C16 H16B 0.95(2) . ?
C16 H16C 0.96(2) . ?
